data_7213174
loop_
_publ_author_name
'Banks, John W.'
'Batsanov, Andrei S.'
'Howard, Judith A. K.'
'O&#x2019;Hagan, David'
'Rzepa, Henry S.'
'Martin-Santamaria, Sonsoles'

_publ_section_title
;
 The preferred conformation of \a-fluoroamides
;
_journal_issue 11
_journal_name_full 'Journal of the Chemical Society, Perkin Transactions 2'
_journal_page_first 2409
_journal_paper_doi 10.1039/a907452j
_journal_year 1999
_chemical_formula_sum 'C9 H10 F N O'
_chemical_formula_weight 167.18
_chemical_name_systematic
; 

 N-phenyl-2-(S)-fluoropropionamide with ca. 10% of 

 N-phenyl-2-(R)-fluoropropionamide

;
_space_group_IT_number 1
_symmetry_cell_setting triclinic
_symmetry_space_group_name_Hall 'P 1'
_symmetry_space_group_name_H-M 'P 1'
_atom_sites_solution_hydrogens geom
_atom_sites_solution_primary direct
_atom_sites_solution_secondary difmap
_audit_creation_method SHELXL
_cell_angle_alpha 106.65(2)
_cell_angle_beta 101.84(2)
_cell_angle_gamma 105.13(2)
_cell_formula_units_Z 2
_cell_length_a 5.367(1)
_cell_length_b 8.821(4)
_cell_length_c 9.893(3)
_cell_measurement_reflns_used 22
_cell_measurement_temperature 150(2)
_cell_measurement_theta_max 36.3
_cell_measurement_theta_min 24.0
_cell_volume 412.8(3)
_computing_cell_refinement AFC/MSC
_computing_data_collection AFC/MSC
_computing_data_reduction TEXSAN
_computing_molecular_graphics SHELXTL
_computing_publication_material SHELXTL
_computing_structure_refinement 'SHELXL-93 (Sheldrick, 1993)'
_computing_structure_solution 'SHELXS-86 (Sheldrick, 1990)'
_diffrn_ambient_temperature 150(2)
_diffrn_measurement_device 'Rigaku AFC6S 4-circle diffractometer'
_diffrn_measurement_method '2\q/\w scans'
_diffrn_radiation_monochromator graphite
_diffrn_radiation_source 'fine-focus sealed tube'
_diffrn_radiation_type CuK\a
_diffrn_radiation_wavelength 1.54184
_diffrn_reflns_av_R_equivalents 0.0155
_diffrn_reflns_av_sigmaI/netI 0.0242
_diffrn_reflns_limit_h_max 6
_diffrn_reflns_limit_h_min -6
_diffrn_reflns_limit_k_max 11
_diffrn_reflns_limit_k_min 0
_diffrn_reflns_limit_l_max 11
_diffrn_reflns_limit_l_min -11
_diffrn_reflns_number 1593
_diffrn_reflns_theta_max 74.96
_diffrn_reflns_theta_min 4.90
_diffrn_standards_decay_% 0.7
_diffrn_standards_interval_count 150
_diffrn_standards_number 3
_exptl_absorpt_coefficient_mu 0.867
_exptl_absorpt_correction_type none
_exptl_crystal_colour colorless
_exptl_crystal_density_diffrn 1.345
_exptl_crystal_description fragment
_exptl_crystal_F_000 176
_exptl_crystal_size_max 0.40
_exptl_crystal_size_mid 0.17
_exptl_crystal_size_min 0.07
_refine_diff_density_max 0.217
_refine_diff_density_min -0.290
_refine_diff_density_rms 0.051
_refine_ls_abs_structure_details 'Flack H D (1983), Acta Cryst. A39, 876-881'
_refine_ls_abs_structure_Flack 0.0(2)
_refine_ls_extinction_method none
_refine_ls_goodness_of_fit_all 1.092
_refine_ls_goodness_of_fit_obs 1.098
_refine_ls_hydrogen_treatment mixed
_refine_ls_matrix_type full
_refine_ls_number_parameters 236
_refine_ls_number_reflns 1582
_refine_ls_number_restraints 3
_refine_ls_restrained_S_all 1.441
_refine_ls_restrained_S_obs 1.097
_refine_ls_R_factor_all 0.0492
_refine_ls_R_factor_obs 0.0431
_refine_ls_shift/esd_max 0.001
_refine_ls_shift/esd_mean 0.000
_refine_ls_structure_factor_coef Fsqd
_refine_ls_weighting_details 'w=1/[\s^2^(Fo^2^)+(0.0848P)^2^+0.0268P] where P=(Fo^2^+2Fc^2^)/3'
_refine_ls_weighting_scheme calc
_refine_ls_wR_factor_all 0.1536
_refine_ls_wR_factor_obs 0.1122
_reflns_number_observed 1482
_reflns_number_total 1592
_reflns_observed_criterion >2sigma(I)
_cod_data_source_file 907452jsup1.cif
_cod_data_source_block (2)
_cod_depositor_comments
;
The following automatic conversions were performed:

'_symmetry_cell_setting' value 'Triclinic' changed to 'triclinic'
according to /home/saulius/struct/CIF-dictionaries/cif_core.dic
dictionary named 'cif_core.dic' version 2.4.2 from 2011-04-26.

Automatic conversion script
Id: cif_fix_values 1891 2012-01-12 08:04:46Z andrius 

The following automatic conversions were performed:

'_refine_ls_weighting_scheme' value 'calc
w=1/[\s^2^(Fo^2^)+(0.0848P)^2^+0.0268P] where P=(Fo^2^+2Fc^2^)/3' was
changed to 'calc'. New tag '_refine_ls_weighting_details' was
created. The value of the new tag was set to
'w=1/[\s^2^(Fo^2^)+(0.0848P)^2^+0.0268P] where P=(Fo^2^+2Fc^2^)/3'.

Automatic conversion script
Id: cif_fix_values 3143 2015-03-26 13:38:13Z robertas 
;
_cod_original_cell_volume 412.8(2)
_cod_original_sg_symbol_H-M P1
_cod_database_code 7213174

loop_
_symmetry_equiv_pos_as_xyz
'x, y, z'

loop_
_atom_site_aniso_label
_atom_site_aniso_U_11
_atom_site_aniso_U_22
_atom_site_aniso_U_33
_atom_site_aniso_U_23
_atom_site_aniso_U_13
_atom_site_aniso_U_12
F1 0.0159(11) 0.0645(15) 0.0477(11) -0.0153(11) 0.0040(9) 0.0061(10)
N1 0.0149(15) 0.0329(13) 0.0263(12) 0.0062(11) 0.0032(11) 0.0078(10)
O1 0.0189(13) 0.0501(14) 0.0377(12) -0.0004(11) 0.0078(9) 0.0094(10)
C11 0.018(2) 0.0267(14) 0.0275(14) 0.0077(12) 0.0068(12) 0.0086(12)
C12 0.023(2) 0.0300(14) 0.0304(14) 0.0098(12) 0.0070(12) 0.0124(12)
C13 0.025(2) 0.034(2) 0.0286(15) 0.0069(12) 0.0034(13) 0.0101(13)
C14 0.027(2) 0.0306(14) 0.0315(14) 0.0002(12) 0.0057(13) 0.0072(13)
C15 0.025(2) 0.0325(15) 0.044(2) 0.0062(14) 0.0108(15) 0.0139(13)
C16 0.016(2) 0.0339(14) 0.035(2) 0.0082(12) 0.0030(12) 0.0107(11)
C17 0.021(2) 0.037(2) 0.029(2) -0.0011(13) 0.0063(14) 0.0072(13)
C18 0.013(2) 0.035(2) 0.025(2) 0.002(2) 0.0008(14) 0.0054(15)
C19 0.023(3) 0.039(2) 0.046(3) -0.008(2) 0.003(2) 0.015(2)
F2 0.0195(10) 0.0492(11) 0.0383(10) 0.0029(9) 0.0005(8) 0.0148(8)
N2 0.0143(15) 0.0324(12) 0.0323(13) 0.0072(11) 0.0028(11) 0.0096(10)
O2 0.0214(13) 0.0458(14) 0.0469(14) -0.0022(11) 0.0026(11) 0.0144(10)
C21 0.023(2) 0.0314(14) 0.0282(14) 0.0114(12) 0.0042(12) 0.0119(12)
C22 0.022(2) 0.0352(15) 0.035(2) 0.0118(13) 0.0094(14) 0.0090(12)
C23 0.025(2) 0.036(2) 0.035(2) 0.0085(14) 0.0050(14) 0.0064(13)
C24 0.031(2) 0.041(2) 0.0301(15) 0.0054(13) 0.0039(14) 0.0122(14)
C25 0.028(2) 0.049(2) 0.032(2) 0.0123(14) 0.0095(14) 0.0146(14)
C26 0.022(2) 0.039(2) 0.033(2) 0.0120(13) 0.0068(13) 0.0109(12)
C27 0.022(2) 0.0327(15) 0.033(2) 0.0068(12) 0.0056(13) 0.0126(12)
C28 0.021(2) 0.034(2) 0.036(2) 0.0083(13) 0.0055(13) 0.0085(13)
C29 0.030(2) 0.036(2) 0.047(2) 0.0001(15) 0.007(2) 0.0127(14)

loop_
_atom_site_label
_atom_site_type_symbol
_atom_site_fract_x
_atom_site_fract_y
_atom_site_fract_z
_atom_site_U_iso_or_equiv
_atom_site_thermal_displace_type
_atom_site_occupancy
_atom_site_calc_flag
_atom_site_refinement_flags
_atom_site_disorder_group
F1 F 0.5391(4) 0.6587(3) 0.7242(2) 0.0534(7) Uani 1 d . .
N1 N 0.2309(5) 0.4023(3) 0.4863(3) 0.0263(5) Uani 1 d . .
H1 H 0.3982(87) 0.4317(48) 0.5293(42) 0.024(9) Uiso 1 d . .
O1 O -0.1529(5) 0.4391(3) 0.5333(3) 0.0400(6) Uani 1 d . .
C11 C 0.1118(6) 0.2612(3) 0.3513(3) 0.0245(6) Uani 1 d . .
C12 C -0.1265(7) 0.2391(4) 0.2488(3) 0.0275(6) Uani 1 d . .
H12 H -0.2160(7) 0.3193(4) 0.2656(3) 0.033 Uiso 1 d R .
C13 C -0.2323(7) 0.0982(4) 0.1193(3) 0.0311(7) Uani 1 d . .
H13 H -0.3954(7) 0.0824(4) 0.0487(3) 0.037 Uiso 1 d R .
C14 C -0.1046(7) -0.0203(4) 0.0912(4) 0.0332(7) Uani 1 d . .
H14 H -0.1807(7) -0.1170(4) 0.0028(4) 0.040 Uiso 1 d R .
C15 C 0.1351(7) 0.0040(4) 0.1942(4) 0.0347(7) Uani 1 d . .
H15 H 0.2258(7) -0.0755(4) 0.1765(4) 0.042 Uiso 1 d R .
C16 C 0.2443(6) 0.1453(4) 0.3232(4) 0.0295(6) Uani 1 d . .
H16 H 0.4103(6) 0.1638(4) 0.3928(4) 0.035 Uiso 1 d R .
C17 C 0.0928(6) 0.4738(4) 0.5691(3) 0.0330(8) Uani 1 d . .
C18 C 0.2658(8) 0.5968(5) 0.7264(4) 0.0278(12) Uani 0.793(12) d P 1
H18 H 0.2595(8) 0.5349(5) 0.7966(4) 0.036 Uiso 0.793(12) d PR 1
C19 C 0.1829(9) 0.7454(6) 0.7781(5) 0.0415(15) Uani 0.793(12) d P 1
H191 H -0.0054(9) 0.7069(6) 0.7786(5) 0.033(7) Uiso 0.793(12) d PR 1
H192 H 0.1989(9) 0.8121(6) 0.7144(5) 0.033(7) Uiso 0.793(12) d PR 1
H193 H 0.3004(9) 0.8148(6) 0.8791(5) 0.033(7) Uiso 0.793(12) d PR 1
C18' C 0.2519(39) 0.6656(24) 0.6813(21) 0.037(5) Uiso 0.207(12) d P 2
H18' H 0.2246(39) 0.7590(24) 0.6486(21) 0.048 Uiso 0.207(12) calc PR 2
C19' C 0.1997(38) 0.6580(22) 0.8203(19) 0.036(5) Uiso 0.207(12) d P 2
H194 H 0.2880(38) 0.7695(22) 0.8984(19) 0.053 Uiso 0.207(12) calc PR 2
H195 H 0.2723(38) 0.5771(22) 0.8493(19) 0.053 Uiso 0.207(12) calc PR 2
H196 H 0.0041(38) 0.6223(22) 0.8055(19) 0.053 Uiso 0.207(12) calc PR 2
F2 F 0.9911(4) 0.7956(3) 0.4431(2) 0.0394(5) Uani 1 d . .
N2 N 0.6869(6) 0.5729(3) 0.1864(3) 0.0277(6) Uani 1 d . .
H2 H 0.8445(90) 0.6052(50) 0.2148(43) 0.027(10) Uiso 1 d . .
O2 O 0.3041(5) 0.6178(3) 0.2268(3) 0.0431(6) Uani 1 d . .
C21 C 0.5717(6) 0.4475(4) 0.0426(3) 0.0275(6) Uani 1 d . .
C22 C 0.3156(6) 0.3259(4) 0.0011(4) 0.0309(7) Uani 1 d . .
H22 H 0.2125(6) 0.3284(4) 0.0686(4) 0.037 Uiso 1 d R .
C23 C 0.2154(7) 0.2015(4) -0.1382(4) 0.0346(7) Uani 1 d . .
H23 H 0.0407(7) 0.1197(4) -0.1664(4) 0.042 Uiso 1 d R .
C24 C 0.3662(7) 0.1959(5) -0.2373(4) 0.0365(7) Uani 1 d . .
H24 H 0.2951(7) 0.1100(5) -0.3327(4) 0.044 Uiso 1 d R .
C25 C 0.6194(7) 0.3155(5) -0.1955(4) 0.0364(7) Uani 1 d . .
H25 H 0.7229(7) 0.3132(5) -0.2628(4) 0.044 Uiso 1 d R .
C26 C 0.7236(6) 0.4408(4) -0.0551(3) 0.0314(7) Uani 1 d . .
H26 H 0.9003(6) 0.5210(4) -0.0256(3) 0.038 Uiso 1 d R .
C27 C 0.5475(6) 0.6458(4) 0.2681(3) 0.0302(7) Uani 1 d . .
C28 C 0.7116(7) 0.7654(4) 0.4254(3) 0.0321(7) Uani 1 d . .
H28 H 0.6576(7) 0.7120(4) 0.4963(3) 0.042 Uiso 1 d R .
C29 C 0.6647(8) 0.9301(4) 0.4606(4) 0.0416(8) Uani 1 d . .
H291 H 0.7648(8) 1.0005(4) 0.5642(4) 0.043(6) Uiso 1 d R .
H292 H 0.4712(8) 0.9121(4) 0.4442(4) 0.043(6) Uiso 1 d R .
H293 H 0.7299(8) 0.9865(4) 0.3960(4) 0.043(6) Uiso 1 d R .

loop_
_atom_type_symbol
_atom_type_description
_atom_type_scat_dispersion_real
_atom_type_scat_dispersion_imag
_atom_type_scat_source
C C 0.0181 0.0091 'International Tables Vol C Tables 4.2.6.8 and 6.1.1.4'
H H 0.0000 0.0000 'International Tables Vol C Tables 4.2.6.8 and 6.1.1.4'
N N 0.0311 0.0180 'International Tables Vol C Tables 4.2.6.8 and 6.1.1.4'
O O 0.0492 0.0322 'International Tables Vol C Tables 4.2.6.8 and 6.1.1.4'
F F 0.0727 0.0534 'International Tables Vol C Tables 4.2.6.8 and 6.1.1.4'

loop_
_geom_angle_atom_site_label_1
_geom_angle_atom_site_label_2
_geom_angle_atom_site_label_3
_geom_angle
H1 N1 C17 114.7(26)
H1 N1 C11 118.7(26)
C17 N1 C11 125.1(3)
C16 C11 C12 120.3(3)
C16 C11 N1 117.7(3)
C12 C11 N1 122.0(3)
C11 C12 C13 119.1(3)
C14 C13 C12 121.2(3)
C13 C14 C15 119.1(3)
C16 C15 C14 120.2(3)
C11 C16 C15 120.1(3)
O1 C17 N1 125.5(3)
O1 C17 C18 119.4(3)
N1 C17 C18 114.8(3)
O1 C17 C18' 112.5(7)
N1 C17 C18' 116.1(7)
F1 C18 C19 106.9(3)
F1 C18 C17 107.7(3)
C19 C18 C17 113.6(4)
C19' C18' F1 95.0(14)
C19' C18' C17 101.9(13)
F1 C18' C17 99.4(11)
H2 N2 C27 119.9(30)
H2 N2 C21 114.6(30)
C27 N2 C21 125.3(3)
C26 C21 C22 119.7(3)
C26 C21 N2 118.8(3)
C22 C21 N2 121.3(3)
C23 C22 C21 119.5(3)
C22 C23 C24 120.9(3)
C25 C24 C23 119.5(3)
C24 C25 C26 120.3(3)
C21 C26 C25 120.2(3)
O2 C27 N2 125.0(3)
O2 C27 C28 119.1(3)
N2 C27 C28 115.8(3)
F2 C28 C29 108.7(3)
F2 C28 C27 109.4(2)
C29 C28 C27 112.0(3)

loop_
_geom_bond_atom_site_label_1
_geom_bond_atom_site_label_2
_geom_bond_distance
F1 C18 1.433(4)
F1 C18' 1.54(2)
N1 H1 0.84(4)
N1 C17 1.348(4)
N1 C11 1.422(4)
O1 C17 1.222(4)
C11 C16 1.387(4)
C11 C12 1.388(5)
C12 C13 1.389(4)
C13 C14 1.388(5)
C14 C15 1.390(5)
C15 C16 1.388(4)
C17 C18 1.541(5)
C17 C18' 1.61(2)
C18 C19 1.480(6)
C18' C19' 1.47(3)
F2 C28 1.418(4)
N2 H2 0.78(4)
N2 C27 1.352(4)
N2 C21 1.418(4)
O2 C27 1.220(4)
C21 C26 1.385(4)
C21 C22 1.398(5)
C22 C23 1.383(4)
C23 C24 1.392(5)
C24 C25 1.379(5)
C25 C26 1.394(4)
C27 C28 1.524(4)
C28 C29 1.494(5)

loop_
_geom_torsion_atom_site_label_1
_geom_torsion_atom_site_label_2
_geom_torsion_atom_site_label_3
_geom_torsion_atom_site_label_4
_geom_torsion
C16 C11 N1 C17 -143.3(3)
C11 N1 C17 C18 166.3(3)
N1 C17 C18 F1 24.5(5)
C26 C21 N2 C27 149.0(3)
C21 N2 C27 C28 174.4(3)
N2 C27 C28 F2 9.9(4)
